data_2242849
loop_
_publ_author_name
'Corfield, Peter W. R.'
'Goedken, Virgil L.'

_publ_section_title
;
 Crystal structures of two nickel(II) macrocyclic salts:
 (5,7,7,12,12,14-hexamethyl-1,4,8,11-tetraazacyclotetradecane)nickel(II)
 bis(perchlorate) monohydrate and
 (5,7,7,12,12,14-hexamethyl-1,4,8,11-tetraazacyclotetradecane)nickel(II)
 dibromide trihydrate
;
_journal_issue 3
_journal_name_full 'Acta Crystallographica Section E'
_journal_page_first 332
_journal_page_last 337
_journal_paper_doi 10.1107/S2056989019002056
_journal_volume 75
_journal_year 2019
_chemical_formula_iupac '[Ni (C16 H36 N4)] Br2, 3H2 O'
_chemical_formula_moiety 'C16 H36 N4 Ni 2+, 2(Br -), 3(H2 O)'
_chemical_formula_sum 'C16 H42 Br2 N4 Ni O3'
_chemical_formula_weight 557.06
_chemical_name_systematic
;
(5,7,7,12,12,14-Hexamethyl-1,4,8,11-tetraazacyclotetradecane)nickel(II)
dibromide trihydrate
;
_space_group_crystal_system orthorhombic
_space_group_IT_number 43
_space_group_name_Hall 'F 2 -2d'
_space_group_name_H-M_alt 'F d d 2'
_symmetry_space_group_name_Hall 'F 2 -2d'
_symmetry_space_group_name_H-M 'F d d 2'
_atom_sites_solution_hydrogens mixed
_atom_sites_solution_primary heavy
_atom_sites_solution_secondary difmap
_audit_creation_method SHELXL-2017/1
_cell_angle_alpha 90
_cell_angle_beta 90
_cell_angle_gamma 90
_cell_formula_units_Z 16
_cell_length_a 60.3649(18)
_cell_length_b 19.8364(9)
_cell_length_c 7.9773(3)
_cell_measurement_reflns_used 6096
_cell_measurement_temperature 295(2)
_cell_measurement_theta_max 27.48
_cell_measurement_theta_min 0.41
_cell_volume 9552.2(6)
_computing_cell_refinement
;
SCALEPACK (Otwinowski & Minor, 1997)
;
_computing_data_collection
;
KappaCCD Server Software (Nonius, 1997)
;
_computing_data_reduction
;
DENZO and SCALEPACK (Otwinowski & Minor, 1997)
;
_computing_molecular_graphics
;
ORTEPIII (Burnett & Johnson, 1996) and ORTEP-3 for Windows (Farrugia,
2012)
;
_computing_publication_material
;
publCIF (Westrip, 2010)
;
_computing_structure_refinement
;
SHELXL2017 (Sheldrick, 2015)
;
_computing_structure_solution
;
Corfield & Gainsford (1972)
;
_diffrn_ambient_temperature 295(2)
_diffrn_detector_area_resol_mean 9
_diffrn_measured_fraction_theta_full 0.999
_diffrn_measured_fraction_theta_max 0.999
_diffrn_measurement_device '95mm CCD camera on \k-goniostat'
_diffrn_measurement_device_type 'Enraf--Nonius KappaCCD'
_diffrn_measurement_method 'combination of \w and \f scans'
_diffrn_radiation_monochromator graphite
_diffrn_radiation_type MoK\a
_diffrn_radiation_wavelength 0.7107
_diffrn_reflns_av_R_equivalents 0.096
_diffrn_reflns_av_unetI/netI 0.0169
_diffrn_reflns_limit_h_max 78
_diffrn_reflns_limit_h_min -78
_diffrn_reflns_limit_k_max 25
_diffrn_reflns_limit_k_min -25
_diffrn_reflns_limit_l_max 10
_diffrn_reflns_limit_l_min -10
_diffrn_reflns_number 41142
_diffrn_reflns_theta_full 25.241
_diffrn_reflns_theta_max 27.478
_diffrn_reflns_theta_min 2.161
_diffrn_source 'fine-focus sealed tube'
_exptl_absorpt_coefficient_mu 4.170
_exptl_absorpt_correction_T_max 0.67
_exptl_absorpt_correction_T_min 0.34
_exptl_absorpt_correction_type refdelf
_exptl_absorpt_process_details
;
(SCALEPACK; Otwinowski & Minor, 1997)
;
_exptl_crystal_colour yellow
_exptl_crystal_density_diffrn 1.549
_exptl_crystal_density_meas 1.530(3)
_exptl_crystal_density_method 'Flotation in chloroform/carbon tetrachloride mixtures'
_exptl_crystal_description rod
_exptl_crystal_F_000 4608
_exptl_crystal_size_max 0.37
_exptl_crystal_size_mid 0.15
_exptl_crystal_size_min 0.10
_refine_diff_density_max 0.881
_refine_diff_density_min -0.557
_refine_ls_abs_structure_details
;
Twinning involves inversion,with Flack parameter corresponding to twin-fraction
occupancies
;
_refine_ls_extinction_method none
_refine_ls_goodness_of_fit_ref 1.041
_refine_ls_hydrogen_treatment mixed
_refine_ls_matrix_type full
_refine_ls_number_parameters 253
_refine_ls_number_reflns 5382
_refine_ls_number_restraints 4
_refine_ls_restrained_S_all 1.049
_refine_ls_R_factor_all 0.0404
_refine_ls_R_factor_gt 0.0346
_refine_ls_shift/su_max 0.000
_refine_ls_shift/su_mean 0.000
_refine_ls_structure_factor_coef Fsqd
_refine_ls_weighting_details 'w=1/[\s^2^(Fo^2^)+(0.0400P)^2^+35.0000P] where P=(Fo^2^+2Fc^2^)/3'
_refine_ls_weighting_scheme calc
_refine_ls_wR_factor_gt 0.0819
_refine_ls_wR_factor_ref 0.0849
_reflns_number_gt 4897
_reflns_number_total 5382
_reflns_threshold_expression 'I > 2\s(I)'
_cod_data_source_file pk2613sup1.cif
_cod_data_source_block II
_cod_database_code 2242849
_shelx_space_group_comment
;
The symmetry employed for this shelxl refinement is uniquely defined
by the following loop, which should always be used as a source of
symmetry information in preference to the above space-group names.
They are only intended as comments.
;
_shelx_estimated_absorpt_t_min 0.307
_shelx_estimated_absorpt_t_max 0.680

loop_
_space_group_symop_operation_xyz
'x, y, z'
'-x, -y, z'
'-x+1/4, y+1/4, z+1/4'
'x+1/4, -y+1/4, z+1/4'
'x, y+1/2, z+1/2'
'-x, -y+1/2, z+1/2'
'-x+1/4, y+3/4, z+3/4'
'x+1/4, -y+3/4, z+3/4'
'x+1/2, y, z+1/2'
'-x+1/2, -y, z+1/2'
'-x+3/4, y+1/4, z+3/4'
'x+3/4, -y+1/4, z+3/4'
'x+1/2, y+1/2, z'
'-x+1/2, -y+1/2, z'
'-x+3/4, y+3/4, z+1/4'
'x+3/4, -y+3/4, z+1/4'

loop_
_atom_site_type_symbol
_atom_site_label
_atom_site_fract_x
_atom_site_fract_y
_atom_site_fract_z
_atom_site_U_iso_or_equiv
_atom_site_adp_type
_atom_site_calc_flag
_atom_site_occupancy
Br Br1 0.15971(2) 0.23829(3) 0.64516(9) 0.0645(2) Uani d 1
Br Br2 0.20453(2) 0.49097(4) 0.45452(7) 0.05935(18) Uani d 1
Ni Ni 0.18885(2) 0.41205(3) 0.92870(8) 0.03245(13) Uani d 1
N N1 0.21367(7) 0.4693(2) 0.8794(6) 0.0407(10) Uani d 1
H H1 0.2135(10) 0.476(3) 0.779(8) 0.041 Uiso d 1
C C2 0.23414(8) 0.4296(3) 0.9187(10) 0.0532(14) Uani d 1
H H2A 0.237732 0.400071 0.825597 0.064 Uiso calc 1
H H2B 0.246536 0.459778 0.936969 0.064 Uiso calc 1
C C3 0.22999(9) 0.3892(3) 1.0713(9) 0.0547(15) Uani d 1
H H3A 0.228730 0.418374 1.168391 0.066 Uiso calc 1
H H3B 0.242077 0.357842 1.090118 0.066 Uiso calc 1
N N4 0.20894(8) 0.3519(2) 1.0439(7) 0.0457(11) Uani d 1
H H4 0.2107(10) 0.322(3) 0.979(8) 0.046 Uiso d 1
C C5 0.20145(9) 0.3155(3) 1.1970(9) 0.0554(14) Uani d 1
H H5 0.198881 0.348705 1.285962 0.067 Uiso calc 1
C C6 0.17993(9) 0.2782(3) 1.1644(9) 0.0497(13) Uani d 1
H H6A 0.176834 0.250079 1.261144 0.060 Uiso calc 1
H H6B 0.182237 0.248293 1.069725 0.060 Uiso calc 1
C C7 0.15935(9) 0.3206(3) 1.1287(7) 0.0405(11) Uani d 1
N N8 0.16302(6) 0.3557(2) 0.9622(6) 0.0359(9) Uani d 1
H H8 0.1650(9) 0.328(3) 0.884(8) 0.036 Uiso d 1
C C9 0.14319(7) 0.3923(2) 0.8992(7) 0.0397(11) Uani d 1
H H9A 0.136777 0.419087 0.988532 0.048 Uiso calc 1
H H9B 0.132137 0.360243 0.861173 0.048 Uiso calc 1
C C10 0.15002(9) 0.4369(3) 0.7573(7) 0.0434(12) Uani d 1
H H10A 0.152516 0.410081 0.657488 0.052 Uiso calc 1
H H10B 0.138332 0.469111 0.733394 0.052 Uiso calc 1
N N11 0.17079(7) 0.4736(2) 0.8034(6) 0.0353(8) Uani d 1
H H11 0.1758(9) 0.480(2) 0.700(8) 0.035 Uiso d 1
C C12 0.16868(8) 0.5426(2) 0.8824(7) 0.0405(11) Uani d 1
C C13 0.19218(9) 0.5742(3) 0.8846(7) 0.0442(12) Uani d 1
H H13A 0.196503 0.582262 0.769260 0.053 Uiso calc 1
H H13B 0.191057 0.617843 0.938697 0.053 Uiso calc 1
C C14 0.21089(8) 0.5358(3) 0.9689(7) 0.0426(11) Uani d 1
H H14 0.206878 0.527186 1.085942 0.051 Uiso calc 1
C C5A 0.21918(13) 0.2649(4) 1.2584(14) 0.098(4) Uani d 1
H H5A1 0.231669 0.289119 1.302265 0.147 Uiso calc 1
H H5A2 0.223883 0.237223 1.166271 0.147 Uiso calc 1
H H5A3 0.213000 0.236900 1.344699 0.147 Uiso calc 1
C C7A 0.13939(11) 0.2730(3) 1.1164(9) 0.0587(16) Uani d 1
H H7A1 0.140979 0.244693 1.019498 0.088 Uiso calc 1
H H7A2 0.126039 0.299016 1.106629 0.088 Uiso calc 1
H H7A3 0.138659 0.245500 1.215218 0.088 Uiso calc 1
C C7B 0.15541(11) 0.3721(3) 1.2670(8) 0.0520(14) Uani d 1
H H7B1 0.141211 0.392963 1.251117 0.078 Uiso calc 1
H H7B2 0.166781 0.405897 1.263101 0.078 Uiso calc 1
H H7B3 0.155744 0.349927 1.373886 0.078 Uiso calc 1
C C12A 0.15366(12) 0.5887(3) 0.7761(10) 0.0657(19) Uani d 1
H H12A 0.158590 0.588079 0.661714 0.098 Uiso calc 1
H H12B 0.154366 0.633877 0.818647 0.098 Uiso calc 1
H H12C 0.138661 0.572708 0.781776 0.098 Uiso calc 1
C C12B 0.15975(10) 0.5374(3) 1.0602(8) 0.0493(13) Uani d 1
H H12D 0.169109 0.508202 1.124882 0.074 Uiso calc 1
H H12E 0.144991 0.519431 1.057561 0.074 Uiso calc 1
H H12F 0.159513 0.581408 1.110415 0.074 Uiso calc 1
C C14A 0.23179(10) 0.5796(4) 0.9644(12) 0.072(2) Uani d 1
H H14A 0.243228 0.558536 1.029552 0.109 Uiso calc 1
H H14B 0.228530 0.623221 1.010142 0.109 Uiso calc 1
H H14C 0.236705 0.584401 0.850538 0.109 Uiso calc 1
O O1 0.20252(16) 0.3394(5) 0.6365(12) 0.148(3) Uani d 1
O O2 0.19992(17) 0.1516(4) 0.8373(16) 0.167(4) Uani d 1
O O3 0.22816(10) 0.2518(5) 0.801(2) 0.248(9) Uani d 1

loop_
_atom_site_aniso_label
_atom_site_aniso_U_11
_atom_site_aniso_U_22
_atom_site_aniso_U_33
_atom_site_aniso_U_12
_atom_site_aniso_U_13
_atom_site_aniso_U_23
Br1 0.0804(4) 0.0507(3) 0.0625(4) -0.0051(3) -0.0021(3) -0.0088(3)
Br2 0.0611(3) 0.0760(4) 0.0409(3) -0.0070(3) 0.0056(3) 0.0004(3)
Ni 0.0272(2) 0.0338(3) 0.0364(3) -0.0001(2) -0.0010(2) -0.0003(2)
N1 0.032(2) 0.046(2) 0.044(3) -0.0035(17) 0.0034(18) 0.001(2)
C2 0.027(2) 0.060(3) 0.072(4) 0.000(2) 0.003(3) -0.002(3)
C3 0.030(2) 0.060(3) 0.075(4) 0.007(2) -0.010(3) 0.001(3)
N4 0.033(2) 0.044(3) 0.060(3) 0.0056(19) -0.002(2) -0.004(2)
C5 0.050(3) 0.058(3) 0.059(4) 0.009(2) -0.008(3) 0.018(3)
C6 0.049(3) 0.037(3) 0.063(4) 0.005(2) -0.002(3) 0.010(3)
C7 0.040(3) 0.042(3) 0.040(3) -0.003(2) -0.002(2) 0.004(2)
N8 0.0347(19) 0.033(2) 0.040(2) -0.0016(15) -0.0019(18) -0.0017(17)
C9 0.030(2) 0.041(2) 0.048(3) -0.0043(18) -0.007(2) 0.003(2)
C10 0.044(3) 0.043(3) 0.044(3) -0.001(2) -0.014(2) 0.002(2)
N11 0.033(2) 0.039(2) 0.035(2) -0.0016(16) -0.0002(17) 0.0037(17)
C12 0.037(2) 0.033(2) 0.052(3) 0.0020(19) -0.003(2) 0.000(2)
C13 0.046(3) 0.036(2) 0.051(3) -0.006(2) 0.003(2) 0.006(2)
C14 0.039(2) 0.045(3) 0.043(3) -0.006(2) 0.003(2) -0.005(2)
C5A 0.067(5) 0.088(6) 0.140(10) 0.017(4) -0.015(5) 0.063(6)
C7A 0.055(3) 0.057(4) 0.064(4) -0.018(3) 0.002(3) 0.012(3)
C7B 0.059(4) 0.058(4) 0.040(3) 0.006(3) 0.004(3) 0.002(3)
C12A 0.063(4) 0.045(3) 0.089(5) 0.005(3) -0.013(4) 0.014(3)
C12B 0.046(3) 0.043(3) 0.060(4) -0.003(2) 0.016(3) -0.010(3)
C14A 0.050(3) 0.064(4) 0.104(6) -0.017(3) -0.001(4) -0.015(4)
O1 0.173(8) 0.150(8) 0.121(8) -0.029(6) 0.007(6) -0.015(6)
O2 0.192(9) 0.094(5) 0.216(12) 0.025(6) -0.060(8) -0.008(7)
O3 0.246(15) 0.156(9) 0.34(2) -0.014(10) 0.074(15) -0.093(12)

loop_
_atom_type_symbol
_atom_type_description
_atom_type_scat_dispersion_real
_atom_type_scat_dispersion_imag
_atom_type_scat_source
Br Br -0.2901 2.4595 'International Tables Vol C Tables 4.2.6.8 and 6.1.1.4'
Ni Ni 0.3393 1.1124 'International Tables Vol C Tables 4.2.6.8 and 6.1.1.4'
O O 0.0106 0.0060 'International Tables Vol C Tables 4.2.6.8 and 6.1.1.4'
N N 0.0061 0.0033 'International Tables Vol C Tables 4.2.6.8 and 6.1.1.4'
C C 0.0033 0.0016 'International Tables Vol C Tables 4.2.6.8 and 6.1.1.4'
H H 0.0000 0.0000 'International Tables Vol C Tables 4.2.6.8 and 6.1.1.4'

loop_
_geom_angle_atom_site_label_1
_geom_angle_atom_site_label_2
_geom_angle_atom_site_label_3
_geom_angle_site_symmetry_1
_geom_angle_site_symmetry_3
_geom_angle
N11 Ni N1 . . 87.73(19)
N11 Ni N4 . . 175.6(2)
N1 Ni N4 . . 88.5(2)
N11 Ni N8 . . 88.93(18)
N1 Ni N8 . . 175.8(2)
N4 Ni N8 . . 94.79(19)
N11 Ni O1 . . 93.4(2)
N1 Ni O1 . . 84.6(2)
N4 Ni O1 . . 84.0(2)
N8 Ni O1 . . 93.1(2)
C2 N1 C14 . . 116.9(5)
C2 N1 Ni . . 106.8(3)
C14 N1 Ni . . 109.5(3)
C2 N1 H1 . . 108(4)
C14 N1 H1 . . 108(4)
Ni N1 H1 . . 107(4)
C3 C2 N1 . . 108.5(5)
C3 C2 H2A . . 110.0
N1 C2 H2A . . 110.0
C3 C2 H2B . . 110.0
N1 C2 H2B . . 110.0
H2A C2 H2B . . 108.4
C2 C3 N4 . . 107.0(5)
C2 C3 H3A . . 110.3
N4 C3 H3A . . 110.3
C2 C3 H3B . . 110.3
N4 C3 H3B . . 110.3
H3A C3 H3B . . 108.6
C5 N4 C3 . . 112.3(5)
C5 N4 Ni . . 119.9(3)
C3 N4 Ni . . 107.4(4)
C5 N4 H4 . . 102(5)
C3 N4 H4 . . 111(4)
Ni N4 H4 . . 104(5)
N4 C5 C6 . . 110.9(5)
N4 C5 C5A . . 111.4(6)
C6 C5 C5A . . 109.2(5)
N4 C5 H5 . . 108.4
C6 C5 H5 . . 108.4
C5A C5 H5 . . 108.4
C5 C6 C7 . . 117.3(4)
C5 C6 H6A . . 108.0
C7 C6 H6A . . 108.0
C5 C6 H6B . . 108.0
C7 C6 H6B . . 108.0
H6A C6 H6B . . 107.2
N8 C7 C7B . . 110.5(4)
N8 C7 C6 . . 107.3(4)
C7B C7 C6 . . 111.2(5)
N8 C7 C7A . . 110.0(4)
C7B C7 C7A . . 109.7(5)
C6 C7 C7A . . 108.1(4)
C9 N8 C7 . . 113.7(4)
C9 N8 Ni . . 108.7(3)
C7 N8 Ni . . 120.2(3)
C9 N8 H8 . . 101(4)
C7 N8 H8 . . 112(4)
Ni N8 H8 . . 99(4)
N8 C9 C10 . . 108.9(4)
N8 C9 H9A . . 109.9
C10 C9 H9A . . 109.9
N8 C9 H9B . . 109.9
C10 C9 H9B . . 109.9
H9A C9 H9B . . 108.3
N11 C10 C9 . . 109.4(4)
N11 C10 H10A . . 109.8
C9 C10 H10A . . 109.8
N11 C10 H10B . . 109.8
C9 C10 H10B . . 109.8
H10A C10 H10B . . 108.2
C10 N11 C12 . . 118.1(4)
C10 N11 Ni . . 107.2(3)
C12 N11 Ni . . 114.0(3)
C10 N11 H11 . . 97(3)
C12 N11 H11 . . 107(3)
Ni N11 H11 . . 112(3)
N11 C12 C12B . . 110.9(4)
N11 C12 C12A . . 110.9(5)
C12B C12 C12A . . 110.1(5)
N11 C12 C13 . . 107.1(4)
C12B C12 C13 . . 109.9(4)
C12A C12 C13 . . 107.7(4)
C14 C13 C12 . . 118.9(4)
C14 C13 H13A . . 107.6
C12 C13 H13A . . 107.6
C14 C13 H13B . . 107.6
C12 C13 H13B . . 107.6
H13A C13 H13B . . 107.0
N1 C14 C13 . . 108.1(4)
N1 C14 C14A . . 113.1(5)
C13 C14 C14A . . 108.6(5)
N1 C14 H14 . . 109.0
C13 C14 H14 . . 109.0
C14A C14 H14 . . 109.0
C5 C5A H5A1 . . 109.5
C5 C5A H5A2 . . 109.5
H5A1 C5A H5A2 . . 109.5
C5 C5A H5A3 . . 109.5
H5A1 C5A H5A3 . . 109.5
H5A2 C5A H5A3 . . 109.5
C7 C7A H7A1 . . 109.5
C7 C7A H7A2 . . 109.5
H7A1 C7A H7A2 . . 109.5
C7 C7A H7A3 . . 109.5
H7A1 C7A H7A3 . . 109.5
H7A2 C7A H7A3 . . 109.5
C7 C7B H7B1 . . 109.5
C7 C7B H7B2 . . 109.5
H7B1 C7B H7B2 . . 109.5
C7 C7B H7B3 . . 109.5
H7B1 C7B H7B3 . . 109.5
H7B2 C7B H7B3 . . 109.5
C12 C12A H12A . . 109.5
C12 C12A H12B . . 109.5
H12A C12A H12B . . 109.5
C12 C12A H12C . . 109.5
H12A C12A H12C . . 109.5
H12B C12A H12C . . 109.5
C12 C12B H12D . . 109.5
C12 C12B H12E . . 109.5
H12D C12B H12E . . 109.5
C12 C12B H12F . . 109.5
H12D C12B H12F . . 109.5
H12E C12B H12F . . 109.5
C14 C14A H14A . . 109.5
C14 C14A H14B . . 109.5
H14A C14A H14B . . 109.5
C14 C14A H14C . . 109.5
H14A C14A H14C . . 109.5
H14B C14A H14C . . 109.5
O3 O1 Ni . . 95.4(4)
O3 O1 Br2 . . 141.1(4)
Ni O1 Br2 . . 84.9(2)
O3 O2 Br1 . . 91.8(3)
O3 O2 Br2 . 5_545 134.3(4)
Br1 O2 Br2 . 5_545 132.9(3)
O3 O3 O2 14 . 128.8(6)
O3 O3 O1 14 . 126.6(5)
O2 O3 O1 . . 99.8(4)

loop_
_geom_bond_atom_site_label_1
_geom_bond_atom_site_label_2
_geom_bond_site_symmetry_2
_geom_bond_distance
Br1 O2 . 3.346(9)
Br2 O1 . 3.341(9)
Ni N11 . 1.918(4)
Ni N1 . 1.921(4)
Ni N4 . 1.934(5)
Ni N8 . 1.937(4)
Ni O1 . 2.863(10)
N1 C2 . 1.499(7)
N1 C14 . 1.509(7)
N1 H1 . 0.81(6)
C2 C3 . 1.479(10)
C2 H2A . 0.9700
C2 H2B . 0.9700
C3 N4 . 1.486(7)
C3 H3A . 0.9700
C3 H3B . 0.9700
N4 C5 . 1.489(8)
N4 H4 . 0.80(6)
C5 C6 . 1.518(8)
C5 C5A . 1.548(8)
C5 H5 . 0.9800
C6 C7 . 1.528(7)
C6 H6A . 0.9700
C6 H6B . 0.9700
C7 N8 . 1.515(7)
C7 C7B . 1.522(8)
C7 C7A . 1.535(7)
N8 C9 . 1.487(6)
N8 H8 . 0.83(6)
C9 C10 . 1.496(7)
C9 H9A . 0.9700
C9 H9B . 0.9700
C10 N11 . 1.495(6)
C10 H10A . 0.9700
C10 H10B . 0.9700
N11 C12 . 1.512(6)
N11 H11 . 0.89(6)
C12 C12B . 1.521(8)
C12 C12A . 1.541(8)
C12 C13 . 1.551(7)
C13 C14 . 1.519(7)
C13 H13A . 0.9700
C13 H13B . 0.9700
C14 C14A . 1.531(7)
C14 H14 . 0.9800
C5A H5A1 . 0.9600
C5A H5A2 . 0.9600
C5A H5A3 . 0.9600
C7A H7A1 . 0.9600
C7A H7A2 . 0.9600
C7A H7A3 . 0.9600
C7B H7B1 . 0.9600
C7B H7B2 . 0.9600
C7B H7B3 . 0.9600
C12A H12A . 0.9600
C12A H12B . 0.9600
C12A H12C . 0.9600
C12B H12D . 0.9600
C12B H12E . 0.9600
C12B H12F . 0.9600
C14A H14A . 0.9600
C14A H14B . 0.9600
C14A H14C . 0.9600
O1 O3 . 2.671(11)
O2 O3 . 2.635(10)
O3 O3 14 2.637(12)

loop_
_geom_hbond_atom_site_label_D
_geom_hbond_atom_site_label_H
_geom_hbond_atom_site_label_A
_geom_hbond_distance_DH
_geom_hbond_distance_HA
_geom_hbond_distance_DA
_geom_hbond_angle_DHA
_geom_hbond_publ_flag
N1 H1 Br2 0.81(6) 2.66(6) 3.461(5) 169(6) yes
N4 H4 O1 0.80(6) 2.80(7) 3.283(11) 121(5) yes
N4 H4 O3 0.80(6) 2.25(6) 3.008(13) 159(6) yes
N8 H8 Br1 0.83(6) 2.63(6) 3.444(5) 164(5) yes
N11 H11 Br2 0.89(6) 2.63(6) 3.466(4) 159(5) yes

loop_
_geom_torsion_atom_site_label_1
_geom_torsion_atom_site_label_2
_geom_torsion_atom_site_label_3
_geom_torsion_atom_site_label_4
_geom_torsion
C14 N1 C2 C3 84.7(6)
Ni N1 C2 C3 -38.3(6)
N1 C2 C3 N4 51.3(6)
C2 C3 N4 C5 -173.1(5)
C2 C3 N4 Ni -39.2(6)
C3 N4 C5 C6 180.0(5)
Ni N4 C5 C6 52.4(6)
C3 N4 C5 C5A -58.2(8)
Ni N4 C5 C5A 174.2(5)
N4 C5 C6 C7 -66.1(7)
C5A C5 C6 C7 170.9(7)
C5 C6 C7 N8 66.7(7)
C5 C6 C7 C7B -54.3(7)
C5 C6 C7 C7A -174.7(6)
C7B C7 N8 C9 -66.0(5)
C6 C7 N8 C9 172.6(4)
C7A C7 N8 C9 55.2(6)
C7B C7 N8 Ni 65.4(5)
C6 C7 N8 Ni -56.1(5)
C7A C7 N8 Ni -173.4(4)
C7 N8 C9 C10 167.4(4)
Ni N8 C9 C10 30.6(5)
N8 C9 C10 N11 -45.2(6)
C9 C10 N11 C12 -92.8(5)
C9 C10 N11 Ni 37.6(5)
C10 N11 C12 C12B 70.9(6)
Ni N11 C12 C12B -56.3(5)
C10 N11 C12 C12A -51.8(6)
Ni N11 C12 C12A -179.1(4)
C10 N11 C12 C13 -169.1(4)
Ni N11 C12 C13 63.6(5)
N11 C12 C13 C14 -55.5(6)
C12B C12 C13 C14 65.0(6)
C12A C12 C13 C14 -174.9(5)
C2 N1 C14 C13 167.8(4)
Ni N1 C14 C13 -70.6(5)
C2 N1 C14 C14A 47.6(8)
Ni N1 C14 C14A 169.1(5)
C12 C13 C14 N1 60.7(6)
C12 C13 C14 C14A -176.2(5)

_cod_database_fobs_code 2242849
